data_2204582
loop_
_publ_author_name
'Srinivasan, Bikshandarkoil R. '
'Poisot, Martha'
'N\"ather, Christian'
'Bensch, Wolfgang'

_publ_section_title
;
 Diammonium tetrathiotungstate(VI), (NH~4~)~2~[WS~4~], at 150K
;
_journal_issue 11
_journal_name_full 'Acta Crystallographica Section E'
_journal_page_first i136
_journal_page_last i138
_journal_paper_doi 10.1107/S1600536804023761
_journal_volume 60
_journal_year 2004
_chemical_formula_iupac '(N H4)2 [W S4]'
_chemical_formula_moiety '2H4 N +, S4 W 2-'
_chemical_formula_structural '(N H4)2 [W S4]'
_chemical_formula_sum 'H8 N2 S4 W'
_chemical_formula_weight 348.17
_chemical_name_common 'diammonium tetrathiotungstate'
_chemical_name_systematic ?
_space_group_IT_number 62
_symmetry_cell_setting orthorhombic
_symmetry_space_group_name_Hall '-P 2ac 2n'
_symmetry_space_group_name_H-M 'P n m a'
_atom_sites_solution_hydrogens geom
_atom_sites_solution_primary direct
_atom_sites_solution_secondary difmap
_audit_creation_method SHELXL-97
_cell_angle_alpha 90.00
_cell_angle_beta 90.00
_cell_angle_gamma 90.00
_cell_formula_units_Z 4
_cell_length_a 9.6054(6)
_cell_length_b 6.9863(5)
_cell_length_c 12.2557(10)
_cell_measurement_reflns_used 7250
_cell_measurement_temperature 150(2)
_cell_measurement_theta_max 25
_cell_measurement_theta_min 10
_cell_volume 822.43(10)
_computing_cell_refinement IPDS
_computing_data_collection 'IPDS (Stoe & Cie, 1998)'
_computing_data_reduction IPDS
_computing_molecular_graphics 'XP in SHELXTL (Bruker, 1998)'
_computing_publication_material 'CIFTAB in SHELXTL'
_computing_structure_refinement 'SHELXL97 (Sheldrick, 1997)'
_computing_structure_solution 'SHELXS97 (Sheldrick, 1997)'
_diffrn_ambient_temperature 150(2)
_diffrn_measured_fraction_theta_full 0.980
_diffrn_measured_fraction_theta_max 0.980
_diffrn_measurement_device_type 'Stoe IPDS'
_diffrn_measurement_method \f
_diffrn_radiation_monochromator graphite
_diffrn_radiation_source 'fine-focus sealed tube'
_diffrn_radiation_type MoK\a
_diffrn_radiation_wavelength 0.71073
_diffrn_reflns_av_R_equivalents 0.0317
_diffrn_reflns_av_sigmaI/netI 0.0145
_diffrn_reflns_limit_h_max 12
_diffrn_reflns_limit_h_min -12
_diffrn_reflns_limit_k_max 9
_diffrn_reflns_limit_k_min -9
_diffrn_reflns_limit_l_max 16
_diffrn_reflns_limit_l_min -16
_diffrn_reflns_number 7433
_diffrn_reflns_theta_full 27.94
_diffrn_reflns_theta_max 27.94
_diffrn_reflns_theta_min 2.69
_diffrn_standards_decay_% 0
_diffrn_standards_interval_time 0
_diffrn_standards_number 0
_exptl_absorpt_coefficient_mu 14.966
_exptl_absorpt_correction_T_max 0.297
_exptl_absorpt_correction_T_min 0.238
_exptl_absorpt_correction_type numerical
_exptl_absorpt_process_details '(X-SHAPE; Stoe & Cie, 1998)'
_exptl_crystal_colour yellow
_exptl_crystal_density_diffrn 2.812
_exptl_crystal_density_method 'not measured'
_exptl_crystal_description block
_exptl_crystal_F_000 640
_exptl_crystal_size_max 0.10
_exptl_crystal_size_mid 0.09
_exptl_crystal_size_min 0.08
_refine_diff_density_max 0.740
_refine_diff_density_min -1.355
_refine_ls_extinction_coef 0.0029(3)
_refine_ls_extinction_expression Fc^*^=kFc[1+0.001xFc^2^\l^3^/sin(2\q)]^-1/4^
_refine_ls_extinction_method SHELXL97
_refine_ls_goodness_of_fit_ref 1.097
_refine_ls_hydrogen_treatment constr
_refine_ls_matrix_type full
_refine_ls_number_parameters 41
_refine_ls_number_reflns 1054
_refine_ls_number_restraints 0
_refine_ls_restrained_S_all 1.097
_refine_ls_R_factor_all 0.0204
_refine_ls_R_factor_gt 0.0183
_refine_ls_shift/su_max 0.001
_refine_ls_shift/su_mean 0.000
_refine_ls_structure_factor_coef Fsqd
_refine_ls_weighting_details 'w = 1/[\s^2^(Fo^2^)+(0.0285P)^2^+1.1841P] where P = (Fo^2^+2Fc^2^)/3'
_refine_ls_weighting_scheme calc
_refine_ls_wR_factor_gt 0.0470
_refine_ls_wR_factor_ref 0.0479
_reflns_number_gt 962
_reflns_number_total 1054
_reflns_threshold_expression I>2\s(I)
_cod_data_source_file wm6034.cif
_cod_data_source_block I
_cod_database_code 2204582
_cod_database_fobs_code 2204582

loop_
_symmetry_equiv_pos_as_xyz
'x, y, z'
'-x+1/2, -y, z+1/2'
'-x, y+1/2, -z'
'x+1/2, -y+1/2, -z+1/2'
'-x, -y, -z'
'x-1/2, y, -z-1/2'
'x, -y-1/2, z'
'-x-1/2, y-1/2, z-1/2'

loop_
_atom_site_label
_atom_site_fract_x
_atom_site_fract_y
_atom_site_fract_z
_atom_site_U_iso_or_equiv
_atom_site_adp_type
_atom_site_calc_flag
_atom_site_refinement_flags
_atom_site_occupancy
_atom_site_type_symbol
W1 0.752691(13) 0.7500 0.571606(12) 0.00719(10) Uani d S 1 W
S1 0.52833(10) 0.7500 0.61117(8) 0.0151(2) Uani d S 1 S
S2 0.78299(12) 0.7500 0.39486(8) 0.0180(2) Uani d S 1 S
S3 0.85205(8) 0.49637(11) 0.64144(6) 0.01860(17) Uani d . 1 S
N1 0.4537(4) 0.7500 0.3368(3) 0.0144(7) Uani d S 1 N
H1N1 0.4820 0.7500 0.2702 0.022 Uiso d SR 1 H
H2N1 0.5157 0.7500 0.3873 0.022 Uiso d SR 1 H
H3N1 0.4018 0.6509 0.3459 0.022 Uiso d R 1 H
N2 0.1658(4) 0.7500 0.6127(3) 0.0168(7) Uani d S 1 N
H1N2 0.2335 0.7500 0.6585 0.025 Uiso d SR 1 H
H2N2 0.0872 0.7500 0.6463 0.025 Uiso d SR 1 H
H3N2 0.1689 0.6497 0.5721 0.025 Uiso d R 1 H

loop_
_atom_site_aniso_label
_atom_site_aniso_U_11
_atom_site_aniso_U_22
_atom_site_aniso_U_33
_atom_site_aniso_U_12
_atom_site_aniso_U_13
_atom_site_aniso_U_23
W1 0.00843(13) 0.00605(13) 0.00708(12) 0.000 -0.00001(4) 0.000
S1 0.0111(4) 0.0202(5) 0.0140(5) 0.000 0.0034(3) 0.000
S2 0.0164(5) 0.0294(6) 0.0081(5) 0.000 0.0028(4) 0.000
S3 0.0172(3) 0.0105(3) 0.0282(4) 0.0007(3) -0.0062(3) 0.0082(3)
N1 0.0136(16) 0.0153(17) 0.0143(16) 0.000 -0.0026(12) 0.000
N2 0.0156(17) 0.0173(19) 0.0173(17) 0.000 0.0027(13) 0.000

loop_
_atom_type_symbol
_atom_type_description
_atom_type_scat_dispersion_real
_atom_type_scat_dispersion_imag
_atom_type_scat_source
N N 0.0061 0.0033 'International Tables Vol C Tables 4.2.6.8 and 6.1.1.4'
H H 0.0000 0.0000 'International Tables Vol C Tables 4.2.6.8 and 6.1.1.4'
S S 0.1246 0.1234 'International Tables Vol C Tables 4.2.6.8 and 6.1.1.4'
W W -0.8490 6.8722 'International Tables Vol C Tables 4.2.6.8 and 6.1.1.4'

loop_
_geom_angle_atom_site_label_1
_geom_angle_atom_site_label_2
_geom_angle_atom_site_label_3
_geom_angle_site_symmetry_1
_geom_angle_site_symmetry_3
_geom_angle
_geom_angle_publ_flag
S2 W1 S3 . 7_575 109.25(3) y
S2 W1 S3 . . 109.25(3) y
S3 W1 S3 7_575 . 108.23(4) y
S2 W1 S1 . . 110.33(4) y
S3 W1 S1 7_575 . 109.87(2) y
S3 W1 S1 . . 109.87(2) y
H1N1 N1 H2N1 . . 117.6 n
H1N1 N1 H3N1 . . 107.9 n
H2N1 N1 H3N1 . . 107.9 n
H1N2 N2 H2N2 . . 110.6 n
H1N2 N2 H3N2 . . 110.6 n
H2N2 N2 H3N2 . . 107.9 n

loop_
_geom_bond_atom_site_label_1
_geom_bond_atom_site_label_2
_geom_bond_site_symmetry_2
_geom_bond_distance
_geom_bond_publ_flag
W1 S2 . 2.1856(11) y
W1 S3 7_575 2.1870(8) y
W1 S3 . 2.1870(7) y
W1 S1 . 2.2090(10) y
N1 H1N1 . 0.8600 n
N1 H2N1 . 0.8601 n
N1 H3N1 . 0.8600 n
N2 H1N2 . 0.8599 n
N2 H2N2 . 0.8601 n
N2 H3N2 . 0.8600 n

loop_
_geom_hbond_atom_site_label_D
_geom_hbond_atom_site_label_H
_geom_hbond_atom_site_label_A
_geom_hbond_site_symmetry_A
_geom_hbond_distance_DH
_geom_hbond_distance_HA
_geom_hbond_distance_DA
_geom_hbond_angle_DHA
N1 H1N1 S2 6_556 0.86 2.78 3.278(3) 118
N1 H1N1 S3 2_664 0.86 2.83 3.489(3) 135
N1 H1N1 S3 8_765 0.86 2.83 3.489(3) 135
N1 H2N1 S2 . 0.86 2.57 3.242(4) 136
N1 H2N1 S1 . 0.86 2.75 3.439(3) 139
N1 H3N1 S3 5_666 0.86 2.65 3.414(3) 149
N1 H3N1 S1 5_666 0.86 2.93 3.5552(7) 131
N2 H1N2 S1 . 0.86 2.89 3.483(4) 128
N2 H2N2 S3 1_455 0.86 2.87 3.513(3) 133
N2 H2N2 S3 7_475 0.86 2.87 3.513(3) 133
N2 H2N2 S1 6_557 0.86 3.03 3.633(4) 129
N2 H3N2 S3 5_666 0.86 2.82 3.563(3) 146
N2 H3N2 S2 5_666 0.86 2.86 3.5289(6) 136
